data_7709126
loop_
_publ_author_name
'Uemura, Kazuhiro'
'Aoki, Yusuke'
'Takamori, Atsushi'

_publ_section_title
;
 Paramagnetic one-dimensional chains containing high-spin manganese atoms
 showing antiferromagnetic interaction through --Pt--Rh--Rh--Pt-- bonds
;
_journal_name_full 'Dalton Transactions'
_journal_paper_doi 10.1039/D1DT03537A
_journal_year 2022
_chemical_formula_sum 'C62 H140 F24 Mn2 N16 O27 P4 Pt4 Rh4'
_chemical_formula_weight 3423.65
_space_group_crystal_system triclinic
_space_group_IT_number 2
_space_group_name_Hall '-P 1'
_space_group_name_H-M_alt 'P -1'
_atom_sites_solution_hydrogens mixed
_atom_sites_solution_primary direct
_atom_sites_solution_secondary difmap
_audit_creation_method SHELXL-2018/3
_audit_update_record
;
2021-11-30 deposited with the CCDC.	2021-12-06 downloaded from the CCDC.
;
_cell_angle_alpha 105.038(4)
_cell_angle_beta 102.407(4)
_cell_angle_gamma 94.234(4)
_cell_formula_units_Z 1
_cell_length_a 13.3429(6)
_cell_length_b 14.0834(6)
_cell_length_c 17.3084(8)
_cell_measurement_reflns_used 11797
_cell_measurement_temperature 123(2)
_cell_measurement_theta_max 30.7810
_cell_measurement_theta_min 2.2200
_cell_volume 3038.7(3)
_computing_cell_refinement 'CrysAlisPro 1.171.40.53 (Rigaku OD, 2019)'
_computing_data_collection 'CrysAlisPro 1.171.40.53 (Rigaku OD, 2019)'
_computing_data_reduction 'CrysAlisPro 1.171.40.53 (Rigaku OD, 2019)'
_computing_molecular_graphics 'Yadokari-XG 2009 (Wakita, Nemoto et al., 2009)'
_computing_publication_material 'Yadokari-XG 2009 (Wakita, Nemoto et al., 2009)'
_computing_structure_refinement 'SHELXL-2018/3 (Sheldrick, 2018)'
_computing_structure_solution 'SHELXS-97 (Sheldrick, 1990)'
_diffrn_ambient_temperature 123(2)
_diffrn_detector_area_resol_mean 14.7059
_diffrn_measured_fraction_theta_full 0.988
_diffrn_measured_fraction_theta_max 0.985
_diffrn_measurement_device_type 'dtrek-CrysAlisPro-abstract goniometer imported rigaku-d*trek images'
_diffrn_measurement_method 'profile data from \f-scans'
_diffrn_radiation_type MoK\a
_diffrn_radiation_wavelength 0.71073
_diffrn_reflns_av_R_equivalents 0.0388
_diffrn_reflns_av_unetI/netI 0.0658
_diffrn_reflns_Laue_measured_fraction_full 0.988
_diffrn_reflns_Laue_measured_fraction_max 0.985
_diffrn_reflns_limit_h_max 17
_diffrn_reflns_limit_h_min -16
_diffrn_reflns_limit_k_max 18
_diffrn_reflns_limit_k_min -15
_diffrn_reflns_limit_l_max 16
_diffrn_reflns_limit_l_min -22
_diffrn_reflns_number 24291
_diffrn_reflns_point_group_measured_fraction_full 0.988
_diffrn_reflns_point_group_measured_fraction_max 0.985
_diffrn_reflns_theta_full 25.242
_diffrn_reflns_theta_max 27.500
_diffrn_reflns_theta_min 2.030
_diffrn_source 'fine-focus sealed X-ray tube'
_exptl_absorpt_coefficient_mu 5.465
_exptl_absorpt_correction_T_max 1.00000
_exptl_absorpt_correction_T_min 0.64666
_exptl_absorpt_correction_type multi-scan
_exptl_absorpt_process_details
;
CrysAlisPro 1.171.40.53 (Rigaku Oxford Diffraction, 2019)
Empirical absorption correction using spherical harmonics,
 implemented in SCALE3 ABSPACK scaling algorithm.
;
_exptl_crystal_colour orange
_exptl_crystal_density_diffrn 1.871
_exptl_crystal_description plate
_exptl_crystal_F_000 1658
_exptl_crystal_size_max 0.450
_exptl_crystal_size_mid 0.100
_exptl_crystal_size_min 0.030
_refine_diff_density_max 4.416
_refine_diff_density_min -2.558
_refine_diff_density_rms 0.229
_refine_ls_extinction_method none
_refine_ls_goodness_of_fit_ref 1.062
_refine_ls_hydrogen_treatment mixed
_refine_ls_matrix_type full
_refine_ls_number_parameters 680
_refine_ls_number_reflns 13750
_refine_ls_number_restraints 0
_refine_ls_restrained_S_all 1.062
_refine_ls_R_factor_all 0.0758
_refine_ls_R_factor_gt 0.0572
_refine_ls_shift/su_max 0.001
_refine_ls_shift/su_mean 0.000
_refine_ls_structure_factor_coef Fsqd
_refine_ls_weighting_details 'w=1/[\s^2^(Fo^2^)+(0.1000P)^2^] where P=(Fo^2^+2Fc^2^)/3'
_refine_ls_weighting_scheme calc
_refine_ls_wR_factor_gt 0.1466
_refine_ls_wR_factor_ref 0.1714
_reflns_Friedel_coverage 0.000
_reflns_number_gt 10862
_reflns_number_total 13750
_reflns_threshold_expression 'I > 2\s(I)'
_cod_data_source_file d1dt03537a2.cif
_cod_data_source_block 2
_cod_original_cell_volume 3038.7(2)
_cod_database_code 7709126
_shelx_shelxl_version_number 2018/3
_shelx_space_group_comment
;
The symmetry employed for this shelxl refinement is uniquely defined
by the following loop, which should always be used as a source of
symmetry information in preference to the above space-group names.
They are only intended as comments.
;
_shelx_estimated_absorpt_t_min 0.192
_shelx_estimated_absorpt_t_max 0.853
_oxdiff_exptl_absorpt_empirical_full_min 0.765
_oxdiff_exptl_absorpt_empirical_full_max 1.434
_oxdiff_exptl_absorpt_empirical_details
;
Empirical correction (ABSPACK) includes:
- Absorption correction using spherical harmonics
- Frame scaling
- Detector area scaling
;

loop_
_space_group_symop_operation_xyz
'x, y, z'
'-x, -y, -z'

loop_
_atom_site_label
_atom_site_type_symbol
_atom_site_fract_x
_atom_site_fract_y
_atom_site_fract_z
_atom_site_U_iso_or_equiv
_atom_site_adp_type
_atom_site_occupancy
_atom_site_site_symmetry_order
_atom_site_calc_flag
_atom_site_refinement_flags_posn
_atom_site_refinement_flags_adp
_atom_site_refinement_flags_occupancy
_atom_site_disorder_assembly
_atom_site_disorder_group
Pt1 Pt 0.16692(2) 0.41619(2) 0.83346(2) 0.02457(10) Uani 1 1 d . . . . .
Pt2 Pt 0.32729(2) 0.17739(2) 0.61519(2) 0.02494(10) Uani 1 1 d . . . . .
Rh1 Rh 0.04603(5) 0.47464(5) 0.94755(4) 0.02358(15) Uani 1 1 d . . . . .
Rh2 Rh 0.45068(5) 0.05537(5) 0.53613(4) 0.02403(15) Uani 1 1 d . . . . .
Mn1 Mn 0.25553(9) 0.39581(10) 0.68496(7) 0.0274(3) Uani 1 1 d . . . . .
P1 P 0.4682(2) 0.2704(2) 0.99251(18) 0.0464(6) Uani 1 1 d . . . . .
P2 P 0.0526(2) 0.0098(2) 0.70737(17) 0.0428(6) Uani 1 1 d . . . . .
O9 O 0.5259(4) 0.1670(4) 0.5056(4) 0.0286(13) Uani 1 1 d . . . . .
O10 O 0.6192(4) 0.0614(4) 0.4353(4) 0.0272(13) Uani 1 1 d . . . . .
O7 O 0.1493(4) 0.6002(5) 1.0026(4) 0.0336(14) Uani 1 1 d . . . . .
O6 O 0.0430(4) 0.4464(4) 1.1179(3) 0.0273(12) Uani 1 1 d . . . . .
O8 O 0.0633(4) 0.6493(4) 1.1044(4) 0.0291(13) Uani 1 1 d . . . . .
O5 O 0.1296(4) 0.3977(5) 1.0185(3) 0.0278(12) Uani 1 1 d . . . . .
O11 O 0.5656(4) 0.0745(4) 0.6414(4) 0.0276(12) Uani 1 1 d . . . . .
O12 O 0.6582(4) -0.0315(4) 0.5729(4) 0.0306(13) Uani 1 1 d . . . . .
O3 O 0.3881(4) 0.3774(5) 0.7637(3) 0.0306(13) Uani 1 1 d . . . . .
O1 O 0.1116(5) 0.3150(6) 0.6409(4) 0.0439(18) Uani 1 1 d . . . . .
O2 O 0.2544(5) 0.5465(5) 0.7260(4) 0.0458(18) Uani 1 1 d . . . . .
F8 F 0.1150(6) 0.1110(5) 0.7049(4) 0.065(2) Uani 1 1 d . . . . .
O4 O 0.2943(5) 0.3927(4) 0.5770(4) 0.0337(14) Uani 1 1 d . . . . .
N4 N 0.1449(6) 0.5461(6) 0.8088(5) 0.0349(18) Uani 1 1 d . . . . .
H4 H 0.098872 0.578200 0.830559 0.042 Uiso 1 1 calc R U . . .
N5 N 0.1944(5) 0.0760(6) 0.5535(4) 0.0308(16) Uani 1 1 d . . . . .
H5 H 0.137381 0.105045 0.561799 0.046 Uiso 1 1 calc R U . . .
H5A H 0.196180 0.022066 0.573166 0.046 Uiso 1 1 calc R U . . .
H5B H 0.191524 0.056785 0.498557 0.046 Uiso 1 1 calc R U . . .
N8 N 0.3034(5) 0.2296(6) 0.5163(4) 0.0314(16) Uani 1 1 d . . . . .
H8 H 0.298545 0.185616 0.468659 0.038 Uiso 1 1 calc R U . . .
N2 N 0.1825(7) 0.2835(6) 0.8636(5) 0.043(2) Uani 1 1 d . . . . .
H2 H 0.247806 0.268618 0.863830 0.065 Uiso 1 1 calc R U . . .
H2A H 0.135830 0.233953 0.825603 0.065 Uiso 1 1 calc R U . . .
H2B H 0.170760 0.289729 0.914405 0.065 Uiso 1 1 calc R U . . .
N7 N 0.4577(5) 0.2761(6) 0.6707(4) 0.0319(17) Uani 1 1 d . . . . .
H7 H 0.513073 0.263889 0.651916 0.038 Uiso 1 1 calc R U . . .
N3 N 0.0360(5) 0.3484(6) 0.7485(4) 0.0328(18) Uani 1 1 d . . . . .
H3 H -0.021269 0.340851 0.764960 0.039 Uiso 1 1 calc R U . . .
N6 N 0.3571(6) 0.1175(6) 0.7142(4) 0.0321(17) Uani 1 1 d . . . . .
H6 H 0.379231 0.167409 0.762042 0.048 Uiso 1 1 calc R U . . .
H6A H 0.407033 0.077322 0.708711 0.048 Uiso 1 1 calc R U . . .
H6B H 0.298162 0.081590 0.715364 0.048 Uiso 1 1 calc R U . . .
N1 N 0.3024(6) 0.4887(7) 0.9170(5) 0.045(2) Uani 1 1 d . . . . .
H1 H 0.354530 0.488148 0.890594 0.067 Uiso 1 1 calc R U . . .
H1A H 0.318274 0.457344 0.956963 0.067 Uiso 1 1 calc R U . . .
H1B H 0.294189 0.552499 0.940219 0.067 Uiso 1 1 calc R U . . .
F12 F 0.1317(6) -0.0531(5) 0.6619(4) 0.071(2) Uani 1 1 d . . . . .
F3 F 0.4743(7) 0.3824(6) 0.9896(5) 0.082(2) Uani 1 1 d . . . . .
F11 F -0.0227(6) 0.0752(6) 0.7519(6) 0.081(2) Uani 1 1 d . . . . .
C6 C 0.1917(6) 0.5897(7) 0.7633(5) 0.0294(18) Uani 1 1 d . . . . .
F7 F 0.1260(7) 0.0173(8) 0.7942(4) 0.101(3) Uani 1 1 d . . . . .
F6 F 0.4101(7) 0.2404(7) 0.8973(4) 0.094(3) Uani 1 1 d . . . . .
C1 C 0.0324(6) 0.3149(7) 0.6696(5) 0.0298(19) Uani 1 1 d . . . . .
C25 C 0.5888(6) 0.1462(7) 0.4596(5) 0.0301(18) Uani 1 1 d . . . . .
F4 F 0.3585(6) 0.2838(8) 1.0160(5) 0.092(3) Uani 1 1 d . . . . .
C23 C 0.1347(6) 0.6628(6) 1.0680(5) 0.0288(18) Uani 1 1 d . . . . .
C27 C 0.6418(6) 0.0277(7) 0.6390(5) 0.0292(18) Uani 1 1 d . . . . .
C11 C 0.4672(6) 0.3565(6) 0.7321(5) 0.0240(16) Uani 1 1 d . . . . .
C16 C 0.2940(6) 0.3211(6) 0.5133(5) 0.0247(16) Uani 1 1 d . . . . .
C12 C 0.5667(6) 0.4307(7) 0.7645(5) 0.033(2) Uani 1 1 d . . . . .
C15 C 0.5381(7) 0.5263(7) 0.7434(6) 0.037(2) Uani 1 1 d . . . . .
H15 H 0.511368 0.511995 0.683643 0.055 Uiso 1 1 calc R U . . .
H15A H 0.599774 0.576291 0.761759 0.055 Uiso 1 1 calc R U . . .
H15B H 0.484847 0.551534 0.771349 0.055 Uiso 1 1 calc R U . . .
C21 C 0.1081(7) 0.3972(7) 1.0872(5) 0.034(2) Uani 1 1 d . . . . .
F9 F -0.0148(7) 0.0040(7) 0.6174(5) 0.100(3) Uani 1 1 d . . . . .
C14 C 0.6003(7) 0.4486(7) 0.8583(5) 0.034(2) Uani 1 1 d . . . . .
H14 H 0.550083 0.483970 0.884220 0.051 Uiso 1 1 calc R U . . .
H14A H 0.668809 0.488519 0.879671 0.051 Uiso 1 1 calc R U . . .
H14B H 0.603309 0.384722 0.870768 0.051 Uiso 1 1 calc R U . . .
C13 C 0.6547(6) 0.3917(8) 0.7245(6) 0.038(2) Uani 1 1 d . . . . .
H13 H 0.668458 0.328400 0.735400 0.057 Uiso 1 1 calc R U . . .
H13A H 0.717602 0.440127 0.748042 0.057 Uiso 1 1 calc R U . . .
H13B H 0.633547 0.381914 0.664850 0.057 Uiso 1 1 calc R U . . .
C7 C 0.1711(7) 0.6918(8) 0.7548(5) 0.037(2) Uani 1 1 d . . . . .
F10 F -0.0098(7) -0.0898(7) 0.7080(7) 0.112(3) Uani 1 1 d . . . . .
C24 C 0.2087(7) 0.7576(7) 1.1033(6) 0.041(2) Uani 1 1 d . . . . .
H24 H 0.169861 0.813612 1.116522 0.062 Uiso 1 1 calc R U . . .
H24A H 0.247128 0.766493 1.062786 0.062 Uiso 1 1 calc R U . . .
H24B H 0.257346 0.754626 1.153532 0.062 Uiso 1 1 calc R U . . .
C26 C 0.6295(7) 0.2288(7) 0.4276(6) 0.037(2) Uani 1 1 d . . . . .
H26 H 0.697489 0.217335 0.416909 0.055 Uiso 1 1 calc R U . . .
H26A H 0.636164 0.292893 0.468948 0.055 Uiso 1 1 calc R U . . .
H26B H 0.581176 0.229285 0.376375 0.055 Uiso 1 1 calc R U . . .
C22 C 0.1665(7) 0.3339(8) 1.1358(6) 0.040(2) Uani 1 1 d . . . . .
H22 H 0.126023 0.268147 1.121528 0.059 Uiso 1 1 calc R U . . .
H22A H 0.177510 0.365930 1.194976 0.059 Uiso 1 1 calc R U . . .
H22B H 0.233701 0.326843 1.122149 0.059 Uiso 1 1 calc R U . . .
C3 C -0.0615(8) 0.2022(8) 0.5280(6) 0.044(2) Uani 1 1 d . . . . .
H3A H -0.126297 0.188621 0.485119 0.066 Uiso 1 1 calc R U . . .
H3B H -0.045975 0.140815 0.541775 0.066 Uiso 1 1 calc R U . . .
H3C H -0.005001 0.227837 0.507767 0.066 Uiso 1 1 calc R U . . .
C2 C -0.0732(6) 0.2808(7) 0.6064(5) 0.0304(18) Uani 1 1 d . . . . .
F2 F 0.5748(7) 0.2639(8) 0.9696(7) 0.111(3) Uani 1 1 d . . . . .
C17 C 0.2790(8) 0.3478(8) 0.4303(6) 0.040(2) Uani 1 1 d . . . . .
C8 C 0.1323(9) 0.6813(10) 0.6623(6) 0.056(3) Uani 1 1 d . . . . .
H8A H 0.183660 0.653759 0.633202 0.084 Uiso 1 1 calc R U . . .
H8B H 0.121986 0.746596 0.654413 0.084 Uiso 1 1 calc R U . . .
H8C H 0.066499 0.636708 0.640415 0.084 Uiso 1 1 calc R U . . .
F5 F 0.5211(8) 0.3087(9) 1.0874(5) 0.118(4) Uani 1 1 d . . . . .
C28 C 0.7178(7) 0.0350(8) 0.7183(6) 0.039(2) Uani 1 1 d . . . . .
H28 H 0.774234 0.088758 0.728617 0.058 Uiso 1 1 calc R U . . .
H28A H 0.746060 -0.027856 0.714684 0.058 Uiso 1 1 calc R U . . .
H28B H 0.682849 0.048844 0.763572 0.058 Uiso 1 1 calc R U . . .
C5 C -0.1571(8) 0.2336(9) 0.6413(7) 0.053(3) Uani 1 1 d . . . . .
H5C H -0.156937 0.276495 0.695895 0.079 Uiso 1 1 calc R U . . .
H5D H -0.141478 0.168060 0.645894 0.079 Uiso 1 1 calc R U . . .
H5E H -0.225541 0.226605 0.603997 0.079 Uiso 1 1 calc R U . . .
F1 F 0.4647(12) 0.1617(7) 0.9938(8) 0.149(5) Uani 1 1 d . . . . .
C4 C -0.1063(9) 0.3742(8) 0.5830(7) 0.052(3) Uani 1 1 d . . . . .
H4A H -0.104195 0.427105 0.633146 0.078 Uiso 1 1 calc R U . . .
H4B H -0.176911 0.358641 0.547772 0.078 Uiso 1 1 calc R U . . .
H4C H -0.058844 0.396356 0.553095 0.078 Uiso 1 1 calc R U . . .
C19 C 0.3489(12) 0.4395(10) 0.4413(7) 0.070(4) Uani 1 1 d . . . . .
H19 H 0.340108 0.491471 0.488478 0.105 Uiso 1 1 calc R U . . .
H19A H 0.331928 0.461577 0.391376 0.105 Uiso 1 1 calc R U . . .
H19B H 0.420882 0.426092 0.451276 0.105 Uiso 1 1 calc R U . . .
O13 O 0.5372(11) 0.0449(11) 0.8331(8) 0.114(5) Uani 1 1 d . . . . .
H13C H 0.522308 0.093100 0.866898 0.171 Uiso 1 1 calc R U . . .
C18 C 0.2967(10) 0.2621(9) 0.3603(6) 0.055(3) Uani 1 1 d . . . . .
H18 H 0.281931 0.280176 0.308438 0.082 Uiso 1 1 calc R U . . .
H18A H 0.250486 0.201901 0.354565 0.082 Uiso 1 1 calc R U . . .
H18B H 0.368855 0.249704 0.373516 0.082 Uiso 1 1 calc R U . . .
C10 C 0.0897(11) 0.7359(9) 0.8013(8) 0.069(4) Uani 1 1 d . . . . .
H10 H 0.024386 0.690490 0.780687 0.103 Uiso 1 1 calc R U . . .
H10A H 0.077913 0.800316 0.791951 0.103 Uiso 1 1 calc R U . . .
H10B H 0.115505 0.744544 0.860472 0.103 Uiso 1 1 calc R U . . .
C9 C 0.2764(10) 0.7604(9) 0.7886(9) 0.064(3) Uani 1 1 d . . . . .
H9 H 0.298651 0.771738 0.848448 0.096 Uiso 1 1 calc R U . . .
H9A H 0.268826 0.824037 0.776433 0.096 Uiso 1 1 calc R U . . .
H9B H 0.328402 0.728800 0.762451 0.096 Uiso 1 1 calc R U . . .
C20 C 0.1658(10) 0.3661(11) 0.4082(8) 0.068(4) Uani 1 1 d . . . . .
H20 H 0.152155 0.417187 0.453800 0.102 Uiso 1 1 calc R U . . .
H20A H 0.119810 0.304403 0.398286 0.102 Uiso 1 1 calc R U . . .
H20B H 0.153128 0.388514 0.358264 0.102 Uiso 1 1 calc R U . . .
C29 C 0.5342(19) -0.0386(14) 0.8625(13) 0.130(9) Uani 1 1 d . . . . .
H29 H 0.464612 -0.052950 0.871750 0.156 Uiso 1 1 calc R U . . .
H29A H 0.585340 -0.024030 0.916231 0.156 Uiso 1 1 calc R U . . .
C30 C 0.556(2) -0.1244(17) 0.8068(14) 0.168(12) Uani 1 1 d . . . . .
H30 H 0.529118 -0.122603 0.749898 0.252 Uiso 1 1 calc R U . . .
H30A H 0.522993 -0.184353 0.814806 0.252 Uiso 1 1 calc R U . . .
H30B H 0.631170 -0.124935 0.817333 0.252 Uiso 1 1 calc R U . . .
C31 C -0.094(3) -0.048(2) 1.0073(16) 0.089(14) Uani 0.5 1 d . . P . .
C32 C 0.003(2) -0.088(2) 1.0328(18) 0.069(7) Uani 0.5 1 d . . P . .
O14 O -0.094(3) -0.021(4) 0.951(2) 0.30(4) Uani 0.5 1 d . . P . .

loop_
_atom_site_aniso_label
_atom_site_aniso_U_11
_atom_site_aniso_U_22
_atom_site_aniso_U_33
_atom_site_aniso_U_23
_atom_site_aniso_U_13
_atom_site_aniso_U_12
Pt1 0.02026(16) 0.03026(19) 0.02076(17) 0.00252(13) 0.00546(12) 0.00381(13)
Pt2 0.02105(17) 0.02802(19) 0.02301(17) 0.00194(13) 0.00597(13) 0.00356(13)
Rh1 0.0192(3) 0.0282(4) 0.0200(3) 0.0012(2) 0.0050(2) 0.0014(2)
Rh2 0.0197(3) 0.0260(3) 0.0225(3) 0.0006(2) 0.0050(2) 0.0016(2)
Mn1 0.0202(6) 0.0344(7) 0.0260(6) 0.0048(5) 0.0066(5) 0.0042(5)
P1 0.0416(15) 0.0521(17) 0.0452(15) 0.0159(13) 0.0073(12) 0.0055(13)
P2 0.0367(14) 0.0445(16) 0.0480(15) 0.0179(12) 0.0070(12) 0.0022(12)
O9 0.026(3) 0.026(3) 0.030(3) 0.000(2) 0.007(2) 0.003(2)
O10 0.021(3) 0.026(3) 0.034(3) 0.002(2) 0.015(2) 0.001(2)
O7 0.021(3) 0.042(4) 0.030(3) -0.002(3) 0.006(2) -0.003(3)
O6 0.025(3) 0.035(3) 0.021(3) 0.004(2) 0.007(2) 0.004(2)
O8 0.020(3) 0.033(3) 0.030(3) 0.000(3) 0.008(2) -0.002(2)
O5 0.023(3) 0.037(3) 0.024(3) 0.009(2) 0.005(2) 0.008(3)
O11 0.024(3) 0.024(3) 0.029(3) 0.000(2) 0.004(2) 0.003(2)
O12 0.025(3) 0.026(3) 0.032(3) -0.005(2) 0.007(3) 0.000(2)
O3 0.023(3) 0.039(4) 0.023(3) 0.000(3) 0.003(2) 0.000(3)
O1 0.023(3) 0.063(5) 0.034(3) -0.007(3) 0.008(3) -0.001(3)
O2 0.050(4) 0.044(4) 0.057(4) 0.016(3) 0.035(4) 0.017(3)
F8 0.074(5) 0.049(4) 0.065(4) -0.008(3) 0.038(4) -0.016(3)
O4 0.041(4) 0.031(3) 0.029(3) 0.003(3) 0.017(3) 0.006(3)
N4 0.051(5) 0.034(4) 0.036(4) 0.018(3) 0.029(4) 0.022(4)
N5 0.024(4) 0.036(4) 0.030(4) 0.010(3) 0.001(3) 0.004(3)
N8 0.029(4) 0.036(4) 0.026(4) -0.002(3) 0.011(3) 0.006(3)
N2 0.071(6) 0.022(4) 0.043(5) 0.006(3) 0.032(5) 0.012(4)
N7 0.020(3) 0.042(4) 0.023(3) -0.006(3) 0.004(3) -0.003(3)
N3 0.017(3) 0.054(5) 0.021(3) 0.000(3) 0.005(3) 0.001(3)
N6 0.029(4) 0.044(5) 0.023(3) 0.007(3) 0.007(3) 0.006(3)
N1 0.020(4) 0.079(7) 0.028(4) 0.005(4) 0.004(3) 0.005(4)
F12 0.105(6) 0.048(4) 0.069(5) 0.016(4) 0.034(4) 0.032(4)
F3 0.105(7) 0.069(5) 0.083(5) 0.023(4) 0.043(5) 0.019(5)
F11 0.059(5) 0.087(6) 0.131(7) 0.055(5) 0.054(5) 0.033(4)
C6 0.014(4) 0.041(5) 0.028(4) 0.006(4) 0.000(3) 0.001(3)
F7 0.088(6) 0.171(10) 0.048(4) 0.033(5) 0.006(4) 0.068(7)
F6 0.090(6) 0.119(7) 0.040(4) -0.014(4) -0.010(4) 0.016(5)
C1 0.017(4) 0.033(5) 0.028(4) -0.005(4) 0.000(3) -0.001(3)
C25 0.014(4) 0.041(5) 0.029(4) 0.007(4) -0.003(3) -0.004(3)
F4 0.059(5) 0.133(8) 0.078(5) 0.016(5) 0.027(4) 0.003(5)
C23 0.024(4) 0.029(5) 0.024(4) -0.003(3) 0.002(3) -0.002(3)
C27 0.019(4) 0.034(5) 0.025(4) -0.003(3) 0.000(3) -0.001(3)
C11 0.025(4) 0.026(4) 0.023(4) 0.005(3) 0.009(3) 0.010(3)
C16 0.020(4) 0.031(4) 0.025(4) 0.014(3) 0.002(3) 0.009(3)
C12 0.024(4) 0.034(5) 0.032(5) -0.004(4) 0.007(4) -0.004(4)
C15 0.033(5) 0.032(5) 0.037(5) 0.001(4) 0.002(4) -0.001(4)
C21 0.038(5) 0.035(5) 0.027(4) 0.006(4) 0.009(4) -0.008(4)
F9 0.121(7) 0.077(6) 0.066(5) 0.019(4) -0.051(5) 0.007(5)
C14 0.034(5) 0.038(5) 0.031(5) 0.012(4) 0.006(4) 0.005(4)
C13 0.016(4) 0.058(6) 0.035(5) 0.004(4) 0.007(4) 0.001(4)
C7 0.036(5) 0.052(6) 0.025(4) 0.014(4) 0.006(4) 0.010(4)
F10 0.090(7) 0.080(6) 0.185(10) 0.074(7) 0.039(7) -0.008(5)
C24 0.028(5) 0.043(6) 0.041(5) -0.001(4) 0.006(4) -0.006(4)
C26 0.039(5) 0.035(5) 0.039(5) 0.018(4) 0.010(4) -0.002(4)
C22 0.030(5) 0.042(6) 0.048(6) 0.010(5) 0.016(4) 0.007(4)
C3 0.042(6) 0.044(6) 0.031(5) -0.004(4) -0.004(4) -0.003(5)
C2 0.027(4) 0.032(5) 0.023(4) 0.001(3) -0.004(3) 0.000(4)
F2 0.069(6) 0.146(9) 0.151(9) 0.064(8) 0.059(6) 0.054(6)
C17 0.043(5) 0.049(6) 0.034(5) 0.019(4) 0.015(4) 0.007(5)
C8 0.051(7) 0.082(9) 0.039(6) 0.028(6) 0.006(5) 0.006(6)
F5 0.134(8) 0.169(10) 0.046(4) 0.018(6) 0.009(5) 0.077(8)
C28 0.024(4) 0.044(6) 0.037(5) 0.002(4) -0.004(4) 0.002(4)
C5 0.032(5) 0.073(8) 0.046(6) 0.006(6) 0.011(5) -0.006(5)
F1 0.257(16) 0.053(6) 0.158(11) 0.040(6) 0.087(11) 0.010(8)
C4 0.051(6) 0.031(5) 0.064(7) 0.015(5) -0.010(5) 0.010(5)
C19 0.103(11) 0.065(8) 0.046(7) 0.021(6) 0.028(7) -0.016(8)
O13 0.124(10) 0.161(13) 0.093(8) 0.058(9) 0.058(8) 0.072(10)
C18 0.080(8) 0.060(7) 0.032(5) 0.014(5) 0.021(6) 0.025(7)
C10 0.103(11) 0.053(8) 0.081(9) 0.036(7) 0.051(9) 0.051(8)
C9 0.061(8) 0.034(6) 0.086(9) 0.011(6) 0.006(7) -0.005(5)
C20 0.071(9) 0.090(10) 0.056(7) 0.035(7) 0.013(7) 0.042(8)
C29 0.20(2) 0.103(15) 0.123(16) 0.055(14) 0.102(18) 0.010(16)
C30 0.21(3) 0.15(2) 0.139(19) -0.012(17) 0.11(2) -0.04(2)
C31 0.14(3) 0.07(2) 0.028(12) -0.013(13) 0.028(17) -0.06(2)
C32 0.071(17) 0.061(17) 0.066(17) 0.012(13) -0.004(14) 0.027(15)
O14 0.19(4) 0.36(7) 0.17(3) -0.18(4) -0.08(3) 0.18(4)

loop_
_atom_type_symbol
_atom_type_description
_atom_type_scat_dispersion_real
_atom_type_scat_dispersion_imag
_atom_type_scat_source
C C 0.0033 0.0016 'International Tables Vol C Tables 4.2.6.8 and 6.1.1.4'
H H 0.0000 0.0000 'International Tables Vol C Tables 4.2.6.8 and 6.1.1.4'
F F 0.0171 0.0103 'International Tables Vol C Tables 4.2.6.8 and 6.1.1.4'
Mn Mn 0.3368 0.7283 'International Tables Vol C Tables 4.2.6.8 and 6.1.1.4'
N N 0.0061 0.0033 'International Tables Vol C Tables 4.2.6.8 and 6.1.1.4'
O O 0.0106 0.0060 'International Tables Vol C Tables 4.2.6.8 and 6.1.1.4'
P P 0.1023 0.0942 'International Tables Vol C Tables 4.2.6.8 and 6.1.1.4'
Pt Pt -1.7033 8.3905 'International Tables Vol C Tables 4.2.6.8 and 6.1.1.4'
Rh Rh -1.1178 0.9187 'International Tables Vol C Tables 4.2.6.8 and 6.1.1.4'

loop_
_geom_angle_atom_site_label_1
_geom_angle_atom_site_label_2
_geom_angle_atom_site_label_3
_geom_angle
_geom_angle_site_symmetry_1
_geom_angle_site_symmetry_3
_geom_angle_publ_flag
N3 Pt1 N4 90.7(3) . . ?
N3 Pt1 N1 177.6(3) . . ?
N4 Pt1 N1 87.5(4) . . ?
N3 Pt1 N2 88.6(4) . . ?
N4 Pt1 N2 176.2(3) . . ?
N1 Pt1 N2 93.3(4) . . ?
N3 Pt1 Rh1 88.44(18) . . ?
N4 Pt1 Rh1 84.88(18) . . ?
N1 Pt1 Rh1 93.0(2) . . ?
N2 Pt1 Rh1 91.40(19) . . ?
N3 Pt1 Mn1 83.38(19) . . ?
N4 Pt1 Mn1 78.65(18) . . ?
N1 Pt1 Mn1 94.6(2) . . ?
N2 Pt1 Mn1 104.94(19) . . ?
Rh1 Pt1 Mn1 161.47(3) . . ?
N8 Pt2 N7 91.4(3) . . ?
N8 Pt2 N6 176.7(3) . . ?
N7 Pt2 N6 88.6(3) . . ?
N8 Pt2 N5 86.6(3) . . ?
N7 Pt2 N5 177.7(3) . . ?
N6 Pt2 N5 93.4(3) . . ?
N8 Pt2 Rh2 85.54(18) . . ?
N7 Pt2 Rh2 86.88(19) . . ?
N6 Pt2 Rh2 91.13(19) . . ?
N5 Pt2 Rh2 91.82(19) . . ?
O7 Rh1 O6 88.4(3) . 2_567 ?
O7 Rh1 O5 91.8(3) . . ?
O6 Rh1 O5 176.37(19) 2_567 . ?
O7 Rh1 O8 177.1(2) . 2_567 ?
O6 Rh1 O8 90.8(2) 2_567 2_567 ?
O5 Rh1 O8 88.8(3) . 2_567 ?
O7 Rh1 Rh1 88.90(15) . 2_567 ?
O6 Rh1 Rh1 87.55(14) 2_567 2_567 ?
O5 Rh1 Rh1 88.83(15) . 2_567 ?
O8 Rh1 Rh1 88.24(15) 2_567 2_567 ?
O7 Rh1 Pt1 88.79(15) . . ?
O6 Rh1 Pt1 95.80(14) 2_567 . ?
O5 Rh1 Pt1 87.83(14) . . ?
O8 Rh1 Pt1 94.11(14) 2_567 . ?
Rh1 Rh1 Pt1 175.88(4) 2_567 . ?
O9 Rh2 O12 87.7(2) . 2_656 ?
O9 Rh2 O10 176.9(2) . 2_656 ?
O12 Rh2 O10 92.9(2) 2_656 2_656 ?
O9 Rh2 O11 91.7(2) . . ?
O12 Rh2 O11 176.5(2) 2_656 . ?
O10 Rh2 O11 87.6(2) 2_656 . ?
O9 Rh2 Rh2 87.56(14) . 2_656 ?
O12 Rh2 Rh2 88.74(15) 2_656 2_656 ?
O10 Rh2 Rh2 89.46(14) 2_656 2_656 ?
O11 Rh2 Rh2 87.79(15) . 2_656 ?
O9 Rh2 Pt2 94.20(14) . . ?
O12 Rh2 Pt2 89.03(15) 2_656 . ?
O10 Rh2 Pt2 88.81(14) 2_656 . ?
O11 Rh2 Pt2 94.46(14) . . ?
Rh2 Rh2 Pt2 177.11(4) 2_656 . ?
O4 Mn1 O1 100.1(3) . . ?
O4 Mn1 O2 97.6(3) . . ?
O1 Mn1 O2 114.0(3) . . ?
O4 Mn1 O3 106.0(2) . . ?
O1 Mn1 O3 132.1(3) . . ?
O2 Mn1 O3 101.6(3) . . ?
O4 Mn1 Pt1 170.23(19) . . ?
O1 Mn1 Pt1 74.82(17) . . ?
O2 Mn1 Pt1 77.33(17) . . ?
O3 Mn1 Pt1 83.39(15) . . ?
F1 P1 F2 88.6(7) . . ?
F1 P1 F5 91.9(7) . . ?
F2 P1 F5 92.3(6) . . ?
F1 P1 F3 178.4(6) . . ?
F2 P1 F3 89.8(5) . . ?
F5 P1 F3 88.7(6) . . ?
F1 P1 F6 92.6(7) . . ?
F2 P1 F6 90.4(5) . . ?
F5 P1 F6 174.9(5) . . ?
F3 P1 F6 86.9(5) . . ?
F1 P1 F4 94.7(6) . . ?
F2 P1 F4 176.6(6) . . ?
F5 P1 F4 87.6(5) . . ?
F3 P1 F4 86.8(5) . . ?
F6 P1 F4 89.5(5) . . ?
F7 P2 F10 90.5(6) . . ?
F7 P2 F11 90.1(5) . . ?
F10 P2 F11 91.7(5) . . ?
F7 P2 F9 176.1(6) . . ?
F10 P2 F9 92.1(6) . . ?
F11 P2 F9 92.6(5) . . ?
F7 P2 F8 90.5(5) . . ?
F10 P2 F8 178.9(6) . . ?
F11 P2 F8 88.5(4) . . ?
F9 P2 F8 86.8(5) . . ?
F7 P2 F12 89.9(4) . . ?
F10 P2 F12 90.3(5) . . ?
F11 P2 F12 177.9(4) . . ?
F9 P2 F12 87.3(5) . . ?
F8 P2 F12 89.5(4) . . ?
C25 O9 Rh2 119.3(5) . . ?
C25 O10 Rh2 116.8(5) . 2_656 ?
C23 O7 Rh1 118.7(5) . . ?
C21 O6 Rh1 120.1(5) . 2_567 ?
C23 O8 Rh1 118.8(5) . 2_567 ?
C21 O5 Rh1 118.4(6) . . ?
C27 O11 Rh2 120.0(5) . . ?
C27 O12 Rh2 118.2(5) . 2_656 ?
C11 O3 Mn1 116.9(5) . . ?
C1 O1 Mn1 132.6(5) . . ?
C6 O2 Mn1 126.9(6) . . ?
C16 O4 Mn1 132.2(6) . . ?
C6 N4 Pt1 127.9(5) . . ?
C6 N4 H4 116.1 . . ?
Pt1 N4 H4 116.1 . . ?
Pt2 N5 H5 109.5 . . ?
Pt2 N5 H5A 109.5 . . ?
H5 N5 H5A 109.5 . . ?
Pt2 N5 H5B 109.5 . . ?
H5 N5 H5B 109.5 . . ?
H5A N5 H5B 109.5 . . ?
C16 N8 Pt2 128.5(6) . . ?
C16 N8 H8 115.7 . . ?
Pt2 N8 H8 115.7 . . ?
Pt1 N2 H2 109.5 . . ?
Pt1 N2 H2A 109.5 . . ?
H2 N2 H2A 109.5 . . ?
Pt1 N2 H2B 109.5 . . ?
H2 N2 H2B 109.5 . . ?
H2A N2 H2B 109.5 . . ?
C11 N7 Pt2 126.1(6) . . ?
C11 N7 H7 117.0 . . ?
Pt2 N7 H7 117.0 . . ?
C1 N3 Pt1 122.9(5) . . ?
C1 N3 H3 118.6 . . ?
Pt1 N3 H3 118.6 . . ?
Pt2 N6 H6 109.5 . . ?
Pt2 N6 H6A 109.5 . . ?
H6 N6 H6A 109.5 . . ?
Pt2 N6 H6B 109.5 . . ?
H6 N6 H6B 109.5 . . ?
H6A N6 H6B 109.5 . . ?
Pt1 N1 H1 109.5 . . ?
Pt1 N1 H1A 109.5 . . ?
H1 N1 H1A 109.5 . . ?
Pt1 N1 H1B 109.5 . . ?
H1 N1 H1B 109.5 . . ?
H1A N1 H1B 109.5 . . ?
O2 C6 N4 120.4(8) . . ?
O2 C6 C7 118.2(8) . . ?
N4 C6 C7 121.4(7) . . ?
O1 C1 N3 123.2(8) . . ?
O1 C1 C2 116.6(7) . . ?
N3 C1 C2 120.0(7) . . ?
O9 C25 O10 126.6(8) . . ?
O9 C25 C26 117.1(8) . . ?
O10 C25 C26 116.3(7) . . ?
O8 C23 O7 125.2(8) . . ?
O8 C23 C24 117.9(7) . . ?
O7 C23 C24 116.9(7) . . ?
O11 C27 O12 125.1(8) . . ?
O11 C27 C28 118.4(7) . . ?
O12 C27 C28 116.3(7) . . ?
O3 C11 N7 119.7(7) . . ?
O3 C11 C12 118.4(7) . . ?
N7 C11 C12 121.8(7) . . ?
O4 C16 N8 123.2(7) . . ?
O4 C16 C17 115.9(7) . . ?
N8 C16 C17 120.9(7) . . ?
C11 C12 C14 107.8(7) . . ?
C11 C12 C15 106.0(7) . . ?
C14 C12 C15 110.8(7) . . ?
C11 C12 C13 111.8(7) . . ?
C14 C12 C13 109.8(7) . . ?
C15 C12 C13 110.7(8) . . ?
C12 C15 H15 109.5 . . ?
C12 C15 H15A 109.5 . . ?
H15 C15 H15A 109.5 . . ?
C12 C15 H15B 109.5 . . ?
H15 C15 H15B 109.5 . . ?
H15A C15 H15B 109.5 . . ?
O6 C21 O5 124.9(9) . . ?
O6 C21 C22 117.9(7) . . ?
O5 C21 C22 117.2(8) . . ?
C12 C14 H14 109.5 . . ?
C12 C14 H14A 109.5 . . ?
H14 C14 H14A 109.5 . . ?
C12 C14 H14B 109.5 . . ?
H14 C14 H14B 109.5 . . ?
H14A C14 H14B 109.5 . . ?
C12 C13 H13 109.5 . . ?
C12 C13 H13A 109.5 . . ?
H13 C13 H13A 109.5 . . ?
C12 C13 H13B 109.5 . . ?
H13 C13 H13B 109.5 . . ?
H13A C13 H13B 109.5 . . ?
C6 C7 C8 107.3(8) . . ?
C6 C7 C9 106.8(8) . . ?
C8 C7 C9 109.2(9) . . ?
C6 C7 C10 113.3(8) . . ?
C8 C7 C10 109.6(9) . . ?
C9 C7 C10 110.4(9) . . ?
C23 C24 H24 109.5 . . ?
C23 C24 H24A 109.5 . . ?
H24 C24 H24A 109.5 . . ?
C23 C24 H24B 109.5 . . ?
H24 C24 H24B 109.5 . . ?
H24A C24 H24B 109.5 . . ?
C25 C26 H26 109.5 . . ?
C25 C26 H26A 109.5 . . ?
H26 C26 H26A 109.5 . . ?
C25 C26 H26B 109.5 . . ?
H26 C26 H26B 109.5 . . ?
H26A C26 H26B 109.5 . . ?
C21 C22 H22 109.5 . . ?
C21 C22 H22A 109.5 . . ?
H22 C22 H22A 109.5 . . ?
C21 C22 H22B 109.5 . . ?
H22 C22 H22B 109.5 . . ?
H22A C22 H22B 109.5 . . ?
C2 C3 H3A 109.5 . . ?
C2 C3 H3B 109.5 . . ?
H3A C3 H3B 109.5 . . ?
C2 C3 H3C 109.5 . . ?
H3A C3 H3C 109.5 . . ?
H3B C3 H3C 109.5 . . ?
C1 C2 C4 105.9(8) . . ?
C1 C2 C3 110.3(7) . . ?
C4 C2 C3 109.3(8) . . ?
C1 C2 C5 112.7(7) . . ?
C4 C2 C5 110.7(8) . . ?
C3 C2 C5 107.9(8) . . ?
C19 C17 C20 109.7(11) . . ?
C19 C17 C18 110.7(9) . . ?
C20 C17 C18 108.6(10) . . ?
C19 C17 C16 109.8(9) . . ?
C20 C17 C16 105.7(7) . . ?
C18 C17 C16 112.1(8) . . ?
C7 C8 H8A 109.5 . . ?
C7 C8 H8B 109.5 . . ?
H8A C8 H8B 109.5 . . ?
C7 C8 H8C 109.5 . . ?
H8A C8 H8C 109.5 . . ?
H8B C8 H8C 109.5 . . ?
C27 C28 H28 109.5 . . ?
C27 C28 H28A 109.5 . . ?
H28 C28 H28A 109.5 . . ?
C27 C28 H28B 109.5 . . ?
H28 C28 H28B 109.5 . . ?
H28A C28 H28B 109.5 . . ?
C2 C5 H5C 109.5 . . ?
C2 C5 H5D 109.5 . . ?
H5C C5 H5D 109.5 . . ?
C2 C5 H5E 109.5 . . ?
H5C C5 H5E 109.5 . . ?
H5D C5 H5E 109.5 . . ?
C2 C4 H4A 109.5 . . ?
C2 C4 H4B 109.5 . . ?
H4A C4 H4B 109.5 . . ?
C2 C4 H4C 109.5 . . ?
H4A C4 H4C 109.5 . . ?
H4B C4 H4C 109.5 . . ?
C17 C19 H19 109.5 . . ?
C17 C19 H19A 109.5 . . ?
H19 C19 H19A 109.5 . . ?
C17 C19 H19B 109.5 . . ?
H19 C19 H19B 109.5 . . ?
H19A C19 H19B 109.5 . . ?
C29 O13 H13C 109.5 . . ?
C17 C18 H18 109.5 . . ?
C17 C18 H18A 109.5 . . ?
H18 C18 H18A 109.5 . . ?
C17 C18 H18B 109.5 . . ?
H18 C18 H18B 109.5 . . ?
H18A C18 H18B 109.5 . . ?
C7 C10 H10 109.5 . . ?
C7 C10 H10A 109.5 . . ?
H10 C10 H10A 109.5 . . ?
C7 C10 H10B 109.5 . . ?
H10 C10 H10B 109.5 . . ?
H10A C10 H10B 109.5 . . ?
C7 C9 H9 109.5 . . ?
C7 C9 H9A 109.5 . . ?
H9 C9 H9A 109.5 . . ?
C7 C9 H9B 109.5 . . ?
H9 C9 H9B 109.5 . . ?
H9A C9 H9B 109.5 . . ?
C17 C20 H20 109.5 . . ?
C17 C20 H20A 109.5 . . ?
H20 C20 H20A 109.5 . . ?
C17 C20 H20B 109.5 . . ?
H20 C20 H20B 109.5 . . ?
H20A C20 H20B 109.5 . . ?
O13 C29 C30 112.4(16) . . ?
O13 C29 H29 109.1 . . ?
C30 C29 H29 109.1 . . ?
O13 C29 H29A 109.1 . . ?
C30 C29 H29A 109.1 . . ?
H29 C29 H29A 107.8 . . ?
C29 C30 H30 109.5 . . ?
C29 C30 H30A 109.5 . . ?
H30 C30 H30A 109.5 . . ?
C29 C30 H30B 109.5 . . ?
H30 C30 H30B 109.5 . . ?
H30A C30 H30B 109.5 . . ?
O14 C31 C32 111(4) . . ?
C31 C32 O14 99(2) . 2_557 ?
C31 O14 C32 115(3) . 2_557 ?

loop_
_geom_bond_atom_site_label_1
_geom_bond_atom_site_label_2
_geom_bond_distance
_geom_bond_site_symmetry_2
_geom_bond_publ_flag
Pt1 N3 2.011(7) . ?
Pt1 N4 2.012(7) . ?
Pt1 N1 2.058(8) . ?
Pt1 N2 2.080(8) . ?
Pt1 Rh1 2.8108(6) . ?
Pt1 Mn1 3.0099(12) . ?
Pt2 N8 2.007(8) . ?
Pt2 N7 2.029(7) . ?
Pt2 N6 2.077(7) . ?
Pt2 N5 2.084(7) . ?
Pt2 Rh2 2.7752(6) . ?
Rh1 O7 2.033(6) . ?
Rh1 O6 2.049(6) 2_567 ?
Rh1 O5 2.051(6) . ?
Rh1 O8 2.057(6) 2_567 ?
Rh1 Rh1 2.3937(11) 2_567 ?
Rh2 O9 2.046(6) . ?
Rh2 O12 2.050(6) 2_656 ?
Rh2 O10 2.053(6) 2_656 ?
Rh2 O11 2.056(6) . ?
Rh2 Rh2 2.3931(11) 2_656 ?
Mn1 O4 2.035(6) . ?
Mn1 O1 2.040(7) . ?
Mn1 O2 2.058(7) . ?
Mn1 O3 2.066(6) . ?
P1 F1 1.535(10) . ?
P1 F2 1.558(8) . ?
P1 F5 1.573(9) . ?
P1 F3 1.588(9) . ?
P1 F6 1.593(8) . ?
P1 F4 1.612(8) . ?
P2 F7 1.581(8) . ?
P2 F10 1.582(8) . ?
P2 F11 1.598(7) . ?
P2 F9 1.600(8) . ?
P2 F8 1.611(7) . ?
P2 F12 1.628(7) . ?
O9 C25 1.274(9) . ?
O10 C25 1.285(10) . ?
O7 C23 1.303(9) . ?
O6 C21 1.271(10) . ?
O8 C23 1.278(9) . ?
O5 C21 1.283(9) . ?
O11 C27 1.255(10) . ?
O12 C27 1.301(9) . ?
O3 C11 1.308(9) . ?
O1 C1 1.262(9) . ?
O2 C6 1.261(9) . ?
O4 C16 1.286(9) . ?
N4 C6 1.340(11) . ?
N4 H4 0.8800 . ?
N5 H5 0.9100 . ?
N5 H5A 0.9100 . ?
N5 H5B 0.9100 . ?
N8 C16 1.316(11) . ?
N8 H8 0.8800 . ?
N2 H2 0.9100 . ?
N2 H2A 0.9100 . ?
N2 H2B 0.9100 . ?
N7 C11 1.312(10) . ?
N7 H7 0.8800 . ?
N3 C1 1.313(10) . ?
N3 H3 0.8800 . ?
N6 H6 0.9100 . ?
N6 H6A 0.9100 . ?
N6 H6B 0.9100 . ?
N1 H1 0.9100 . ?
N1 H1A 0.9100 . ?
N1 H1B 0.9100 . ?
C6 C7 1.521(13) . ?
C1 C2 1.542(11) . ?
C25 C26 1.526(12) . ?
C23 C24 1.501(12) . ?
C27 C28 1.495(12) . ?
C11 C12 1.530(11) . ?
C16 C17 1.553(12) . ?
C12 C14 1.535(12) . ?
C12 C15 1.537(14) . ?
C12 C13 1.551(11) . ?
C15 H15 0.9800 . ?
C15 H15A 0.9800 . ?
C15 H15B 0.9800 . ?
C21 C22 1.523(14) . ?
C14 H14 0.9800 . ?
C14 H14A 0.9800 . ?
C14 H14B 0.9800 . ?
C13 H13 0.9800 . ?
C13 H13A 0.9800 . ?
C13 H13B 0.9800 . ?
C7 C8 1.536(13) . ?
C7 C9 1.551(15) . ?
C7 C10 1.559(13) . ?
C24 H24 0.9800 . ?
C24 H24A 0.9800 . ?
C24 H24B 0.9800 . ?
C26 H26 0.9800 . ?
C26 H26A 0.9800 . ?
C26 H26B 0.9800 . ?
C22 H22 0.9800 . ?
C22 H22A 0.9800 . ?
C22 H22B 0.9800 . ?
C3 C2 1.557(11) . ?
C3 H3A 0.9800 . ?
C3 H3B 0.9800 . ?
C3 H3C 0.9800 . ?
C2 C4 1.542(13) . ?
C2 C5 1.566(13) . ?
C17 C19 1.481(15) . ?
C17 C20 1.535(15) . ?
C17 C18 1.545(13) . ?
C8 H8A 0.9800 . ?
C8 H8B 0.9800 . ?
C8 H8C 0.9800 . ?
C28 H28 0.9800 . ?
C28 H28A 0.9800 . ?
C28 H28B 0.9800 . ?
C5 H5C 0.9800 . ?
C5 H5D 0.9800 . ?
C5 H5E 0.9800 . ?
C4 H4A 0.9800 . ?
C4 H4B 0.9800 . ?
C4 H4C 0.9800 . ?
C19 H19 0.9800 . ?
C19 H19A 0.9800 . ?
C19 H19B 0.9800 . ?
O13 C29 1.40(2) . ?
O13 H13C 0.8400 . ?
C18 H18 0.9800 . ?
C18 H18A 0.9800 . ?
C18 H18B 0.9800 . ?
C10 H10 0.9800 . ?
C10 H10A 0.9800 . ?
C10 H10B 0.9800 . ?
C9 H9 0.9800 . ?
C9 H9A 0.9800 . ?
C9 H9B 0.9800 . ?
C20 H20 0.9800 . ?
C20 H20A 0.9800 . ?
C20 H20B 0.9800 . ?
C29 C30 1.43(2) . ?
C29 H29 0.9900 . ?
C29 H29A 0.9900 . ?
C30 H30 0.9800 . ?
C30 H30A 0.9800 . ?
C30 H30B 0.9800 . ?
C31 O14 1.14(7) . ?
C31 C32 1.46(5) . ?
C32 O14 1.81(7) 2_557 ?

loop_
_geom_torsion_atom_site_label_1
_geom_torsion_atom_site_label_2
_geom_torsion_atom_site_label_3
_geom_torsion_atom_site_label_4
_geom_torsion
_geom_torsion_site_symmetry_1
_geom_torsion_site_symmetry_2
_geom_torsion_site_symmetry_3
_geom_torsion_site_symmetry_4
_geom_torsion_publ_flag
Mn1 O2 C6 N4 27.0(12) . . . . ?
Mn1 O2 C6 C7 -152.9(7) . . . . ?
Pt1 N4 C6 O2 3.9(13) . . . . ?
Pt1 N4 C6 C7 -176.2(7) . . . . ?
Mn1 O1 C1 N3 -22.1(15) . . . . ?
Mn1 O1 C1 C2 153.1(7) . . . . ?
Pt1 N3 C1 O1 5.9(14) . . . . ?
Pt1 N3 C1 C2 -169.1(6) . . . . ?
Rh2 O9 C25 O10 -7.3(11) . . . . ?
Rh2 O9 C25 C26 170.6(6) . . . . ?
Rh2 O10 C25 O9 6.3(11) 2_656 . . . ?
Rh2 O10 C25 C26 -171.5(6) 2_656 . . . ?
Rh1 O8 C23 O7 -5.4(12) 2_567 . . . ?
Rh1 O8 C23 C24 175.2(6) 2_567 . . . ?
Rh1 O7 C23 O8 4.6(12) . . . . ?
Rh1 O7 C23 C24 -176.0(6) . . . . ?
Rh2 O11 C27 O12 3.0(12) . . . . ?
Rh2 O11 C27 C28 -173.4(6) . . . . ?
Rh2 O12 C27 O11 -2.4(12) 2_656 . . . ?
Rh2 O12 C27 C28 174.1(6) 2_656 . . . ?
Mn1 O3 C11 N7 -59.3(9) . . . . ?
Mn1 O3 C11 C12 116.7(7) . . . . ?
Pt2 N7 C11 O3 1.3(12) . . . . ?
Pt2 N7 C11 C12 -174.6(6) . . . . ?
Mn1 O4 C16 N8 -26.0(12) . . . . ?
Mn1 O4 C16 C17 152.6(6) . . . . ?
Pt2 N8 C16 O4 -3.4(12) . . . . ?
Pt2 N8 C16 C17 178.1(6) . . . . ?
O3 C11 C12 C14 55.8(10) . . . . ?
N7 C11 C12 C14 -128.2(9) . . . . ?
O3 C11 C12 C15 -62.9(9) . . . . ?
N7 C11 C12 C15 113.1(9) . . . . ?
O3 C11 C12 C13 176.5(8) . . . . ?
N7 C11 C12 C13 -7.5(12) . . . . ?
Rh1 O6 C21 O5 5.4(12) 2_567 . . . ?
Rh1 O6 C21 C22 -175.6(6) 2_567 . . . ?
Rh1 O5 C21 O6 -4.9(12) . . . . ?
Rh1 O5 C21 C22 176.1(6) . . . . ?
O2 C6 C7 C8 57.1(11) . . . . ?
N4 C6 C7 C8 -122.8(9) . . . . ?
O2 C6 C7 C9 -60.0(11) . . . . ?
N4 C6 C7 C9 120.1(10) . . . . ?
O2 C6 C7 C10 178.2(9) . . . . ?
N4 C6 C7 C10 -1.7(13) . . . . ?
O1 C1 C2 C4 -87.0(10) . . . . ?
N3 C1 C2 C4 88.3(11) . . . . ?
O1 C1 C2 C3 31.1(12) . . . . ?
N3 C1 C2 C3 -153.6(9) . . . . ?
O1 C1 C2 C5 151.8(9) . . . . ?
N3 C1 C2 C5 -32.9(12) . . . . ?
O4 C16 C17 C19 47.5(11) . . . . ?
N8 C16 C17 C19 -133.9(10) . . . . ?
O4 C16 C17 C20 -70.8(11) . . . . ?
N8 C16 C17 C20 107.8(10) . . . . ?
O4 C16 C17 C18 171.1(8) . . . . ?
N8 C16 C17 C18 -10.3(12) . . . . ?
O14 C31 C32 O14 58(3) . . . 2_557 ?
C32 C31 O14 C32 -68(4) . . . 2_557 ?
